data_4073034
loop_
_publ_author_name
'Jaroschik, Florian'
'Nief, Fran\,cois'
'Le Goff, Xavier-Fr\'ed\'eric'
'Ricard, Louis'

_publ_section_title
;
 Isolation of Stable Organodysprosium(II) Complexes by Chemical Reduction
 of Dysprosium(III) Precursors
;
_journal_issue 5
_journal_name_full Organometallics
_journal_page_first 1123
_journal_paper_doi 10.1021/om0700213
_journal_volume 26
_journal_year 2007
_chemical_formula_moiety C46H82Cl2DyKO6?
_chemical_formula_sum 'C46 H82 Cl2 Dy K O6'
_chemical_formula_weight 1003.62
_chemical_name_systematic
; 
 ? 
;
_space_group_IT_number 2
_symmetry_cell_setting triclinic
_symmetry_space_group_name_Hall '-P 1'
_symmetry_space_group_name_H-M 'P -1'
_atom_sites_solution_hydrogens geom
_atom_sites_solution_primary direct
_atom_sites_solution_secondary difmap
_audit_creation_method SHELXL-97
_cell_angle_alpha 87.6890(10)
_cell_angle_beta 82.7280(10)
_cell_angle_gamma 66.0140(10)
_cell_formula_units_Z 2
_cell_length_a 10.4390(10)
_cell_length_b 12.6660(10)
_cell_length_c 21.1510(10)
_cell_measurement_reflns_used 8758
_cell_measurement_temperature 150.0(1)
_cell_measurement_theta_max 30.034
_cell_measurement_theta_min 0.998
_cell_volume 2534.3(3)
_computing_structure_refinement 'SHELXL-97 (Sheldrick, 1997)'
_computing_structure_solution 'SHELXS-97 (Sheldrick, 1990)'
_diffrn_ambient_temperature 150.0(1)
_diffrn_measured_fraction_theta_full 0.987
_diffrn_measured_fraction_theta_max 0.987
_diffrn_measurement_device_type KappaCCD
_diffrn_measurement_method 'phi and omega scans'
_diffrn_radiation_monochromator graphite
_diffrn_radiation_source 'fine-focus sealed tube'
_diffrn_radiation_type MoK\a
_diffrn_radiation_wavelength 0.71069
_diffrn_reflns_av_R_equivalents 0.0000
_diffrn_reflns_av_sigmaI/netI 0.0612
_diffrn_reflns_limit_h_max 14
_diffrn_reflns_limit_h_min -14
_diffrn_reflns_limit_k_max 17
_diffrn_reflns_limit_k_min -17
_diffrn_reflns_limit_l_max 29
_diffrn_reflns_limit_l_min -29
_diffrn_reflns_number 14649
_diffrn_reflns_theta_full 30.03
_diffrn_reflns_theta_max 30.03
_diffrn_reflns_theta_min 3.30
_exptl_absorpt_coefficient_mu 1.703
_exptl_absorpt_correction_T_max 0.9197
_exptl_absorpt_correction_T_min 0.7057
_exptl_absorpt_correction_type multi-scan
_exptl_crystal_colour colorless
_exptl_crystal_density_diffrn 1.315
_exptl_crystal_density_method 'not measured'
_exptl_crystal_description plate
_exptl_crystal_F_000 1050
_exptl_crystal_size_max 0.22
_exptl_crystal_size_mid 0.10
_exptl_crystal_size_min 0.05
_refine_diff_density_max 1.487
_refine_diff_density_min -1.614
_refine_diff_density_rms 0.095
_refine_ls_extinction_coef 0.0025(3)
_refine_ls_extinction_expression Fc^*^=kFc[1+0.001xFc^2^\l^3^/sin(2\q)]^-1/4^
_refine_ls_extinction_method SHELXL
_refine_ls_goodness_of_fit_ref 1.015
_refine_ls_hydrogen_treatment constr
_refine_ls_matrix_type full
_refine_ls_number_parameters 525
_refine_ls_number_reflns 14649
_refine_ls_number_restraints 0
_refine_ls_restrained_S_all 1.015
_refine_ls_R_factor_all 0.0524
_refine_ls_R_factor_gt 0.0378
_refine_ls_shift/su_max 0.002
_refine_ls_shift/su_mean 0.000
_refine_ls_structure_factor_coef Fsqd
_refine_ls_weighting_details 'calc w=1/[\s^2^(Fo^2^)+(0.0446P)^2^+0.2009P] where P=(Fo^2^+2Fc^2^)/3'
_refine_ls_weighting_scheme calc
_refine_ls_wR_factor_gt 0.0876
_refine_ls_wR_factor_ref 0.0930
_reflns_number_gt 12142
_reflns_number_total 14649
_reflns_threshold_expression >2sigma(I)
_cod_data_source_file om0700213si20070109_034632.cif
_cod_data_source_block fj186
_cod_depositor_comments
;
The following automatic conversions were performed:

'_symmetry_cell_setting' value 'Triclinic' changed to 'triclinic'
according to /home/saulius/struct/CIF-dictionaries/cif_core.dic
dictionary named 'cif_core.dic' version 2.4.1 from 2010-06-29.

Automatic conversion script
Id: cif_fix_values 1715 2011-07-08 13:25:40Z adriana 
;
_cod_original_sg_symbol_H-M 'P-1     '
_cod_database_code 4073034

loop_
_symmetry_equiv_pos_as_xyz
'x, y, z'
'-x, -y, -z'

loop_
_atom_site_label
_atom_site_type_symbol
_atom_site_fract_x
_atom_site_fract_y
_atom_site_fract_z
_atom_site_U_iso_or_equiv
_atom_site_adp_type
_atom_site_occupancy
_atom_site_symmetry_multiplicity
_atom_site_calc_flag
_atom_site_refinement_flags
Dy1 Dy 0.596711(14) -0.310597(10) 0.770987(6) 0.02353(5) Uani 1 1 d .
K1 K 0.59737(7) -0.66063(5) 0.72088(3) 0.03227(14) Uani 1 1 d .
Cl1 Cl 0.79389(8) -0.51536(6) 0.74336(3) 0.03209(16) Uani 1 1 d .
Cl2 Cl 0.42342(9) -0.41547(7) 0.79116(4) 0.03872(18) Uani 1 1 d .
O1 O 0.3145(3) -0.6489(2) 0.70745(15) 0.0546(7) Uani 1 1 d .
O2 O 0.4323(3) -0.7423(2) 0.81778(12) 0.0460(6) Uani 1 1 d .
O3 O 0.7178(3) -0.78923(18) 0.82354(10) 0.0380(5) Uani 1 1 d .
O4 O 0.9006(2) -0.82597(18) 0.71138(11) 0.0378(5) Uani 1 1 d .
O5 O 0.7844(3) -0.71961(19) 0.60163(10) 0.0459(6) Uani 1 1 d .
O6 O 0.5037(3) -0.6778(2) 0.59661(12) 0.0511(7) Uani 1 1 d .
C1 C 0.6795(3) -0.2744(2) 0.64097(13) 0.0234(5) Uani 1 1 d .
C2 C 0.6268(3) -0.1619(2) 0.67041(13) 0.0242(5) Uani 1 1 d .
C3 C 0.4813(3) -0.1320(2) 0.69148(13) 0.0247(6) Uani 1 1 d .
H3 H 0.4208 -0.0637 0.7148 0.030 Uiso 1 1 calc R
C4 C 0.4391(3) -0.2170(2) 0.67319(13) 0.0256(6) Uani 1 1 d .
C5 C 0.5630(3) -0.3066(2) 0.64500(13) 0.0248(6) Uani 1 1 d .
H5 H 0.5681 -0.3785 0.6307 0.030 Uiso 1 1 calc R
C6 C 0.8182(3) -0.3463(2) 0.59770(14) 0.0290(6) Uani 1 1 d .
C7 C 0.9539(3) -0.3811(3) 0.62895(17) 0.0386(8) Uani 1 1 d .
H7A H 0.9519 -0.4314 0.6652 0.058 Uiso 1 1 calc R
H7B H 0.9609 -0.3116 0.6439 0.058 Uiso 1 1 calc R
H7C H 1.0357 -0.4225 0.5978 0.058 Uiso 1 1 calc R
C8 C 0.8151(3) -0.4597(2) 0.57603(15) 0.0334(7) Uani 1 1 d .
H8A H 0.9042 -0.5051 0.5500 0.050 Uiso 1 1 calc R
H8B H 0.7365 -0.4420 0.5508 0.050 Uiso 1 1 calc R
H8C H 0.8026 -0.5042 0.6135 0.050 Uiso 1 1 calc R
C9 C 0.8275(4) -0.2782(3) 0.53638(15) 0.0392(8) Uani 1 1 d .
H9A H 0.9040 -0.3284 0.5054 0.059 Uiso 1 1 calc R
H9B H 0.8464 -0.2115 0.5466 0.059 Uiso 1 1 calc R
H9C H 0.7379 -0.2513 0.5182 0.059 Uiso 1 1 calc R
C10 C 0.6777(3) -0.0620(2) 0.66366(14) 0.0288(6) Uani 1 1 d .
C11 C 0.8372(4) -0.0967(3) 0.66089(17) 0.0383(8) Uani 1 1 d .
H11A H 0.8852 -0.1395 0.6211 0.057 Uiso 1 1 calc R
H11B H 0.8724 -0.1458 0.6973 0.057 Uiso 1 1 calc R
H11C H 0.8559 -0.0272 0.6625 0.057 Uiso 1 1 calc R
C12 C 0.6262(4) 0.0040(3) 0.60272(16) 0.0404(8) Uani 1 1 d .
H12A H 0.6496 0.0717 0.5989 0.061 Uiso 1 1 calc R
H12B H 0.5237 0.0291 0.6050 0.061 Uiso 1 1 calc R
H12C H 0.6726 -0.0469 0.5655 0.061 Uiso 1 1 calc R
C13 C 0.6081(4) 0.0248(2) 0.71933(15) 0.0352(7) Uani 1 1 d .
H13A H 0.6432 0.0860 0.7147 0.053 Uiso 1 1 calc R
H13B H 0.6313 -0.0151 0.7597 0.053 Uiso 1 1 calc R
H13C H 0.5054 0.0589 0.7191 0.053 Uiso 1 1 calc R
C14 C 0.2886(3) -0.1991(3) 0.66576(14) 0.0329(6) Uani 1 1 d .
C15 C 0.2787(4) -0.3110(3) 0.64820(17) 0.0404(8) Uani 1 1 d .
H15A H 0.3002 -0.3643 0.6841 0.061 Uiso 1 1 calc R
H15B H 0.3467 -0.3465 0.6107 0.061 Uiso 1 1 calc R
H15C H 0.1830 -0.2939 0.6385 0.061 Uiso 1 1 calc R
C16 C 0.2456(4) -0.1147(3) 0.61020(17) 0.0451(8) Uani 1 1 d .
H16A H 0.1507 -0.1030 0.6016 0.068 Uiso 1 1 calc R
H16B H 0.3129 -0.1469 0.5721 0.068 Uiso 1 1 calc R
H16C H 0.2458 -0.0405 0.6215 0.068 Uiso 1 1 calc R
C17 C 0.1855(4) -0.1460(3) 0.72568(17) 0.0474(9) Uani 1 1 d .
H17A H 0.2100 -0.2005 0.7609 0.071 Uiso 1 1 calc R
H17B H 0.0890 -0.1294 0.7173 0.071 Uiso 1 1 calc R
H17C H 0.1916 -0.0741 0.7372 0.071 Uiso 1 1 calc R
C18 C 0.6829(3) -0.3610(2) 0.89236(13) 0.0262(6) Uani 1 1 d .
C19 C 0.7381(3) -0.2781(2) 0.86816(13) 0.0258(6) Uani 1 1 d .
C20 C 0.6189(3) -0.1734(2) 0.86002(13) 0.0255(6) Uani 1 1 d .
H20 H 0.6241 -0.1044 0.8432 0.031 Uiso 1 1 calc R
C21 C 0.4921(3) -0.1865(2) 0.88037(13) 0.0267(6) Uani 1 1 d .
C22 C 0.5336(3) -0.3025(2) 0.89896(13) 0.0263(6) Uani 1 1 d .
H22 H 0.4701 -0.3371 0.9139 0.032 Uiso 1 1 calc R
C23 C 0.7493(3) -0.4816(2) 0.92320(14) 0.0296(6) Uani 1 1 d .
C24 C 0.7369(4) -0.4610(3) 0.99539(15) 0.0394(8) Uani 1 1 d .
H24A H 0.7708 -0.5355 1.0171 0.059 Uiso 1 1 calc R
H24B H 0.6379 -0.4155 1.0116 0.059 Uiso 1 1 calc R
H24C H 0.7941 -0.4190 1.0034 0.059 Uiso 1 1 calc R
C25 C 0.6612(4) -0.5518(2) 0.91449(15) 0.0347(7) Uani 1 1 d .
H25A H 0.7019 -0.6268 0.9352 0.052 Uiso 1 1 calc R
H25B H 0.6622 -0.5640 0.8689 0.052 Uiso 1 1 calc R
H25C H 0.5636 -0.5092 0.9338 0.052 Uiso 1 1 calc R
C26 C 0.9020(4) -0.5598(2) 0.89858(16) 0.0367(7) Uani 1 1 d .
H26A H 0.9643 -0.5224 0.9065 0.055 Uiso 1 1 calc R
H26B H 0.9096 -0.5734 0.8527 0.055 Uiso 1 1 calc R
H26C H 0.9299 -0.6337 0.9208 0.055 Uiso 1 1 calc R
C27 C 0.8875(3) -0.2795(2) 0.86191(15) 0.0308(6) Uani 1 1 d .
C28 C 0.9467(4) -0.3072(3) 0.92635(17) 0.0428(8) Uani 1 1 d .
H28A H 0.8826 -0.2503 0.9584 0.064 Uiso 1 1 calc R
H28B H 1.0398 -0.3043 0.9222 0.064 Uiso 1 1 calc R
H28C H 0.9556 -0.3847 0.9396 0.064 Uiso 1 1 calc R
C29 C 0.9901(4) -0.3624(3) 0.80978(17) 0.0405(8) Uani 1 1 d .
H29A H 0.9910 -0.4396 0.8168 0.061 Uiso 1 1 calc R
H29B H 1.0853 -0.3659 0.8112 0.061 Uiso 1 1 calc R
H29C H 0.9598 -0.3346 0.7680 0.061 Uiso 1 1 calc R
C30 C 0.8822(3) -0.1583(3) 0.84550(16) 0.0357(7) Uani 1 1 d .
H30A H 0.8456 -0.1346 0.8044 0.054 Uiso 1 1 calc R
H30B H 0.9775 -0.1602 0.8428 0.054 Uiso 1 1 calc R
H30C H 0.8202 -0.1031 0.8788 0.054 Uiso 1 1 calc R
C31 C 0.3473(3) -0.0884(2) 0.89873(14) 0.0308(6) Uani 1 1 d .
C32 C 0.3101(4) 0.0082(3) 0.84981(15) 0.0396(8) Uani 1 1 d .
H32A H 0.3847 0.0371 0.8434 0.059 Uiso 1 1 calc R
H32B H 0.2202 0.0713 0.8654 0.059 Uiso 1 1 calc R
H32C H 0.3015 -0.0218 0.8093 0.059 Uiso 1 1 calc R
C33 C 0.3553(4) -0.0359(3) 0.96221(15) 0.0431(8) Uani 1 1 d .
H33A H 0.3871 -0.0972 0.9937 0.065 Uiso 1 1 calc R
H33B H 0.2616 0.0219 0.9782 0.065 Uiso 1 1 calc R
H33C H 0.4222 0.0009 0.9550 0.065 Uiso 1 1 calc R
C34 C 0.2313(4) -0.1339(3) 0.90931(19) 0.0467(9) Uani 1 1 d .
H34A H 0.2318 -0.1745 0.8708 0.070 Uiso 1 1 calc R
H34B H 0.1393 -0.0690 0.9188 0.070 Uiso 1 1 calc R
H34C H 0.2484 -0.1873 0.9452 0.070 Uiso 1 1 calc R
C35 C 0.2401(4) -0.6850(3) 0.7595(2) 0.0643(13) Uani 1 1 d .
H35A H 0.2594 -0.7676 0.7541 0.077 Uiso 1 1 calc R
H35B H 0.1371 -0.6392 0.7605 0.077 Uiso 1 1 calc R
C36 C 0.2873(4) -0.6676(3) 0.8187(2) 0.0624(12) Uani 1 1 d .
H36A H 0.2746 -0.5862 0.8226 0.075 Uiso 1 1 calc R
H36B H 0.2312 -0.6852 0.8557 0.075 Uiso 1 1 calc R
C37 C 0.4850(5) -0.7358(3) 0.87577(18) 0.0549(11) Uani 1 1 d .
H37A H 0.4281 -0.7539 0.9122 0.066 Uiso 1 1 calc R
H37B H 0.4785 -0.6567 0.8821 0.066 Uiso 1 1 calc R
C38 C 0.6347(5) -0.8201(3) 0.87233(16) 0.0498(10) Uani 1 1 d .
H38A H 0.6704 -0.8213 0.9137 0.060 Uiso 1 1 calc R
H38B H 0.6413 -0.8985 0.8637 0.060 Uiso 1 1 calc R
C39 C 0.8627(4) -0.8645(3) 0.82011(18) 0.0456(9) Uani 1 1 d .
H39A H 0.8758 -0.9429 0.8072 0.055 Uiso 1 1 calc R
H39B H 0.8949 -0.8696 0.8626 0.055 Uiso 1 1 calc R
C40 C 0.9500(4) -0.8206(2) 0.77230(15) 0.0378(8) Uani 1 1 d .
H40A H 0.9338 -0.7403 0.7828 0.045 Uiso 1 1 calc R
H40B H 1.0520 -0.8703 0.7713 0.045 Uiso 1 1 calc R
C41 C 0.9791(4) -0.7907(3) 0.66099(19) 0.0474(9) Uani 1 1 d .
H41A H 1.0810 -0.8411 0.6593 0.057 Uiso 1 1 calc R
H41B H 0.9660 -0.7101 0.6684 0.057 Uiso 1 1 calc R
C42 C 0.9272(5) -0.7996(3) 0.60041(18) 0.0537(11) Uani 1 1 d .
H42A H 0.9857 -0.7827 0.5642 0.064 Uiso 1 1 calc R
H42B H 0.9343 -0.8791 0.5946 0.064 Uiso 1 1 calc R
C43 C 0.7313(6) -0.7183(4) 0.54291(17) 0.0635(13) Uani 1 1 d .
H43A H 0.7419 -0.7970 0.5322 0.076 Uiso 1 1 calc R
H43B H 0.7854 -0.6929 0.5084 0.076 Uiso 1 1 calc R
C44 C 0.5790(6) -0.6373(4) 0.54877(19) 0.0661(14) Uani 1 1 d .
H44A H 0.5682 -0.5588 0.5601 0.079 Uiso 1 1 calc R
H44B H 0.5414 -0.6333 0.5076 0.079 Uiso 1 1 calc R
C45 C 0.3546(5) -0.6200(3) 0.5980(2) 0.0671(14) Uani 1 1 d .
H45A H 0.3271 -0.6279 0.5559 0.081 Uiso 1 1 calc R
H45B H 0.3246 -0.5367 0.6070 0.081 Uiso 1 1 calc R
C46 C 0.2836(5) -0.6700(3) 0.6477(2) 0.0643(12) Uani 1 1 d .
H46A H 0.1802 -0.6342 0.6462 0.077 Uiso 1 1 calc R
H46B H 0.3175 -0.7542 0.6404 0.077 Uiso 1 1 calc R

loop_
_atom_site_aniso_label
_atom_site_aniso_U_11
_atom_site_aniso_U_22
_atom_site_aniso_U_33
_atom_site_aniso_U_23
_atom_site_aniso_U_13
_atom_site_aniso_U_12
Dy1 0.02207(8) 0.02186(7) 0.02831(8) -0.00070(5) -0.00402(5) -0.01021(5)
K1 0.0328(4) 0.0295(3) 0.0349(3) 0.0011(3) -0.0068(3) -0.0123(3)
Cl1 0.0325(4) 0.0240(3) 0.0356(4) -0.0002(3) -0.0030(3) -0.0075(3)
Cl2 0.0379(4) 0.0419(4) 0.0449(4) -0.0006(3) -0.0050(3) -0.0248(3)
O1 0.0358(15) 0.0403(13) 0.091(2) -0.0111(13) -0.0145(14) -0.0153(11)
O2 0.0402(15) 0.0431(13) 0.0533(15) -0.0168(11) 0.0134(12) -0.0195(11)
O3 0.0514(15) 0.0333(11) 0.0337(11) 0.0072(9) -0.0086(10) -0.0213(11)
O4 0.0324(13) 0.0353(11) 0.0494(13) 0.0004(10) -0.0039(10) -0.0178(10)
O5 0.0703(19) 0.0381(12) 0.0323(12) -0.0024(10) 0.0017(12) -0.0269(12)
O6 0.074(2) 0.0402(13) 0.0468(14) 0.0134(11) -0.0280(14) -0.0265(13)
C1 0.0217(14) 0.0244(12) 0.0234(13) 0.0004(10) -0.0029(11) -0.0085(10)
C2 0.0255(14) 0.0223(12) 0.0264(13) 0.0020(10) -0.0047(11) -0.0110(11)
C3 0.0233(14) 0.0233(12) 0.0275(14) -0.0019(10) -0.0051(11) -0.0087(11)
C4 0.0211(14) 0.0289(13) 0.0266(14) 0.0001(11) -0.0035(11) -0.0098(11)
C5 0.0261(15) 0.0273(13) 0.0242(13) -0.0018(10) -0.0035(11) -0.0137(11)
C6 0.0222(14) 0.0262(13) 0.0357(15) -0.0011(11) 0.0040(12) -0.0091(11)
C7 0.0240(16) 0.0334(15) 0.056(2) 0.0001(14) 0.0011(14) -0.0105(13)
C8 0.0343(17) 0.0268(13) 0.0343(16) -0.0067(12) 0.0071(13) -0.0102(12)
C9 0.043(2) 0.0335(15) 0.0373(17) -0.0018(13) 0.0096(15) -0.0156(14)
C10 0.0294(16) 0.0255(13) 0.0337(15) 0.0004(11) -0.0055(12) -0.0128(12)
C11 0.0379(19) 0.0339(15) 0.051(2) -0.0008(14) -0.0020(15) -0.0230(14)
C12 0.051(2) 0.0287(15) 0.0413(18) 0.0057(13) -0.0056(16) -0.0169(15)
C13 0.0418(19) 0.0258(14) 0.0422(18) -0.0013(12) -0.0061(14) -0.0175(13)
C14 0.0226(15) 0.0461(17) 0.0314(15) -0.0045(13) -0.0052(12) -0.0144(13)
C15 0.0310(18) 0.0537(19) 0.0467(19) -0.0095(16) -0.0062(15) -0.0260(15)
C16 0.0298(18) 0.0491(19) 0.051(2) -0.0046(16) -0.0163(16) -0.0071(15)
C17 0.0239(17) 0.065(2) 0.049(2) -0.0172(17) -0.0022(15) -0.0124(16)
C18 0.0278(15) 0.0246(12) 0.0275(14) 0.0007(11) -0.0071(12) -0.0110(11)
C19 0.0261(15) 0.0258(12) 0.0280(14) -0.0002(11) -0.0077(11) -0.0118(11)
C20 0.0243(14) 0.0219(12) 0.0313(14) 0.0004(11) -0.0079(11) -0.0091(11)
C21 0.0242(15) 0.0259(12) 0.0298(14) -0.0023(11) -0.0057(12) -0.0089(11)
C22 0.0263(15) 0.0281(13) 0.0276(14) -0.0018(11) -0.0034(11) -0.0141(11)
C23 0.0329(17) 0.0258(13) 0.0307(15) 0.0033(11) -0.0065(12) -0.0120(12)
C24 0.048(2) 0.0357(16) 0.0342(17) 0.0031(13) -0.0111(15) -0.0151(15)
C25 0.0420(19) 0.0270(13) 0.0385(16) 0.0037(12) -0.0063(14) -0.0172(13)
C26 0.0369(18) 0.0243(13) 0.0465(18) 0.0073(13) -0.0094(15) -0.0091(13)
C27 0.0243(15) 0.0262(13) 0.0452(17) 0.0017(12) -0.0117(13) -0.0114(11)
C28 0.040(2) 0.0395(17) 0.058(2) 0.0094(16) -0.0259(17) -0.0208(15)
C29 0.0253(17) 0.0340(16) 0.060(2) 0.0006(15) -0.0028(15) -0.0102(13)
C30 0.0288(17) 0.0313(15) 0.0510(19) 0.0044(14) -0.0095(14) -0.0152(13)
C31 0.0247(15) 0.0312(14) 0.0337(15) -0.0070(12) -0.0040(12) -0.0078(12)
C32 0.0305(18) 0.0369(16) 0.0373(17) -0.0018(13) -0.0056(14) 0.0014(13)
C33 0.045(2) 0.0414(17) 0.0355(17) -0.0074(14) -0.0082(15) -0.0079(15)
C34 0.0255(18) 0.0489(19) 0.063(2) -0.0137(17) 0.0073(16) -0.0150(15)
C35 0.027(2) 0.049(2) 0.114(4) -0.017(2) 0.006(2) -0.0156(17)
C36 0.039(2) 0.048(2) 0.097(3) -0.027(2) 0.022(2) -0.0203(18)
C37 0.081(3) 0.054(2) 0.041(2) -0.0139(16) 0.018(2) -0.045(2)
C38 0.080(3) 0.049(2) 0.0329(17) 0.0044(15) -0.0041(18) -0.040(2)
C39 0.054(2) 0.0322(16) 0.053(2) 0.0119(15) -0.0261(18) -0.0155(16)
C40 0.045(2) 0.0190(13) 0.0426(18) 0.0035(12) -0.0066(15) -0.0061(13)
C41 0.0337(19) 0.0377(17) 0.068(2) -0.0094(16) 0.0133(18) -0.0160(15)
C42 0.067(3) 0.0428(19) 0.049(2) -0.0129(16) 0.025(2) -0.0280(19)
C43 0.114(4) 0.068(3) 0.0286(18) 0.0047(17) -0.005(2) -0.059(3)
C44 0.121(5) 0.053(2) 0.044(2) 0.0185(18) -0.038(3) -0.049(3)
C45 0.085(3) 0.0391(19) 0.091(3) 0.015(2) -0.062(3) -0.026(2)
C46 0.056(3) 0.0409(19) 0.109(4) 0.007(2) -0.048(3) -0.0223(19)

loop_
_atom_type_symbol
_atom_type_description
_atom_type_scat_dispersion_real
_atom_type_scat_dispersion_imag
_atom_type_scat_source
C C 0.0033 0.0016 'International Tables Vol C Tables 4.2.6.8 and 6.1.1.4'
H H 0.0000 0.0000 'International Tables Vol C Tables 4.2.6.8 and 6.1.1.4'
O O 0.0106 0.0060 'International Tables Vol C Tables 4.2.6.8 and 6.1.1.4'
Cl Cl 0.1484 0.1585 'International Tables Vol C Tables 4.2.6.8 and 6.1.1.4'
K K 0.2009 0.2494 'International Tables Vol C Tables 4.2.6.8 and 6.1.1.4'
Dy Dy -0.1892 4.4098 'International Tables Vol C Tables 4.2.6.8 and 6.1.1.4'

loop_
_geom_angle_atom_site_label_1
_geom_angle_atom_site_label_2
_geom_angle_atom_site_label_3
_geom_angle
Cl1 Dy1 Cl2 85.82(3)
Cl1 Dy1 C21 133.17(6)
Cl2 Dy1 C21 93.03(7)
Cl1 Dy1 C22 106.14(6)
Cl2 Dy1 C22 76.22(6)
C21 Dy1 C22 30.23(8)
Cl1 Dy1 C20 121.53(6)
Cl2 Dy1 C20 122.39(6)
C21 Dy1 C20 30.31(9)
C22 Dy1 C20 49.05(8)
Cl1 Dy1 C3 128.72(6)
Cl2 Dy1 C3 107.11(6)
C21 Dy1 C3 96.34(8)
C22 Dy1 C3 125.06(8)
C20 Dy1 C3 93.41(8)
Cl1 Dy1 C5 84.14(6)
Cl2 Dy1 C5 87.44(6)
C21 Dy1 C5 142.65(8)
C22 Dy1 C5 159.75(9)
C20 Dy1 C5 139.38(8)
C3 Dy1 C5 48.57(8)
Cl1 Dy1 C4 112.77(6)
Cl2 Dy1 C4 81.60(6)
C21 Dy1 C4 113.33(8)
C22 Dy1 C4 133.20(9)
C20 Dy1 C4 120.70(8)
C3 Dy1 C4 29.79(8)
C5 Dy1 C4 29.89(8)
Cl1 Dy1 C18 83.10(6)
Cl2 Dy1 C18 93.04(6)
C21 Dy1 C18 50.16(8)
C22 Dy1 C18 29.88(8)
C20 Dy1 C18 49.24(8)
C3 Dy1 C18 142.39(8)
C5 Dy1 C18 167.16(8)
C4 Dy1 C18 162.62(8)
Cl1 Dy1 C19 91.88(6)
Cl2 Dy1 C19 122.11(6)
C21 Dy1 C19 50.07(9)
C22 Dy1 C19 49.07(9)
C20 Dy1 C19 29.86(8)
C3 Dy1 C19 118.25(8)
C5 Dy1 C19 149.90(8)
C4 Dy1 C19 147.87(8)
C18 Dy1 C19 29.76(8)
Cl1 Dy1 C1 80.97(5)
Cl2 Dy1 C1 116.21(6)
C21 Dy1 C1 138.21(8)
C22 Dy1 C1 166.52(8)
C20 Dy1 C1 117.48(8)
C3 Dy1 C1 48.44(8)
C5 Dy1 C1 29.45(8)
C4 Dy1 C1 49.17(8)
C18 Dy1 C1 145.27(8)
C19 Dy1 C1 120.46(8)
Cl1 Dy1 C2 106.79(6)
Cl2 Dy1 C2 130.48(6)
C21 Dy1 C2 109.05(8)
C22 Dy1 C2 138.57(8)
C20 Dy1 C2 91.89(8)
C3 Dy1 C2 29.45(8)
C5 Dy1 C2 48.41(8)
C4 Dy1 C2 49.11(8)
C18 Dy1 C2 135.25(8)
C19 Dy1 C2 105.49(8)
C1 Dy1 C2 29.18(7)
O3 K1 O5 113.74(8)
O3 K1 O2 58.88(8)
O5 K1 O2 144.60(7)
O3 K1 O1 114.33(8)
O5 K1 O1 112.52(8)
O2 K1 O1 56.21(8)
O3 K1 O6 143.19(7)
O5 K1 O6 56.37(8)
O2 K1 O6 106.71(8)
O1 K1 O6 56.57(8)
O3 K1 O4 57.47(7)
O5 K1 O4 56.56(7)
O2 K1 O4 109.05(7)
O1 K1 O4 141.76(7)
O6 K1 O4 105.48(7)
O3 K1 Cl2 99.15(5)
O5 K1 Cl2 130.22(5)
O2 K1 Cl2 84.19(5)
O1 K1 Cl2 83.62(5)
O6 K1 Cl2 113.62(6)
O4 K1 Cl2 132.93(5)
O3 K1 Cl1 84.03(5)
O5 K1 Cl1 80.95(5)
O2 K1 Cl1 128.02(6)
O1 K1 Cl1 147.04(5)
O6 K1 Cl1 123.74(6)
O4 K1 Cl1 71.05(5)
Cl2 K1 Cl1 65.92(2)
Dy1 Cl1 K1 100.39(3)
Dy1 Cl2 K1 103.54(3)
C46 O1 C35 112.9(3)
C46 O1 K1 119.7(3)
C35 O1 K1 118.9(2)
C36 O2 C37 111.9(3)
C36 O2 K1 108.5(2)
C37 O2 K1 104.1(2)
C38 O3 C39 112.1(3)
C38 O3 K1 120.5(2)
C39 O3 K1 122.88(19)
C41 O4 C40 110.1(3)
C41 O4 K1 108.96(19)
C40 O4 K1 106.97(17)
C42 O5 C43 112.0(3)
C42 O5 K1 120.6(2)
C43 O5 K1 121.0(3)
C44 O6 C45 113.3(3)
C44 O6 K1 108.5(2)
C45 O6 K1 111.9(2)
C5 C1 C2 106.5(2)
C5 C1 C6 119.5(2)
C2 C1 C6 132.7(2)
C5 C1 Dy1 70.40(15)
C2 C1 Dy1 75.56(15)
C6 C1 Dy1 128.78(17)
C3 C2 C1 106.2(2)
C3 C2 C10 117.3(2)
C1 C2 C10 132.9(2)
C3 C2 Dy1 69.87(14)
C1 C2 Dy1 75.26(14)
C10 C2 Dy1 135.26(19)
C4 C3 C2 110.9(2)
C4 C3 Dy1 75.70(15)
C2 C3 Dy1 80.68(15)
C3 C4 C5 105.7(2)
C3 C4 C14 125.7(3)
C5 C4 C14 125.9(3)
C3 C4 Dy1 74.52(16)
C5 C4 Dy1 74.85(16)
C14 C4 Dy1 130.27(19)
C4 C5 C1 110.5(2)
C4 C5 Dy1 75.26(16)
C1 C5 Dy1 80.15(16)
C7 C6 C8 106.1(2)
C7 C6 C9 109.8(3)
C8 C6 C9 106.1(3)
C7 C6 C1 115.1(3)
C8 C6 C1 110.4(2)
C9 C6 C1 109.0(2)
C11 C10 C13 106.2(3)
C11 C10 C12 109.1(3)
C13 C10 C12 106.5(2)
C11 C10 C2 116.5(2)
C13 C10 C2 110.8(2)
C12 C10 C2 107.3(2)
C4 C14 C15 112.2(3)
C4 C14 C17 112.5(3)
C15 C14 C17 109.2(3)
C4 C14 C16 105.7(3)
C15 C14 C16 108.1(3)
C17 C14 C16 109.0(3)
C22 C18 C19 106.6(2)
C22 C18 C23 118.5(2)
C19 C18 C23 133.5(3)
C22 C18 Dy1 71.46(16)
C19 C18 Dy1 75.88(16)
C23 C18 Dy1 127.82(18)
C20 C19 C18 106.3(3)
C20 C19 C27 120.4(2)
C18 C19 C27 132.3(3)
C20 C19 Dy1 70.96(16)
C18 C19 Dy1 74.37(16)
C27 C19 Dy1 127.71(19)
C21 C20 C19 110.6(2)
C21 C20 Dy1 74.52(16)
C19 C20 Dy1 79.19(16)
C22 C21 C20 105.5(2)
C22 C21 C31 125.9(3)
C20 C21 C31 125.9(2)
C22 C21 Dy1 74.98(16)
C20 C21 Dy1 75.17(16)
C31 C21 Dy1 129.56(19)
C21 C22 C18 111.0(3)
C21 C22 Dy1 74.79(16)
C18 C22 Dy1 78.66(16)
C26 C23 C24 109.6(3)
C26 C23 C25 105.8(2)
C24 C23 C25 106.5(2)
C26 C23 C18 117.6(2)
C24 C23 C18 107.0(2)
C25 C23 C18 109.9(2)
C29 C27 C28 110.7(3)
C29 C27 C30 107.0(3)
C28 C27 C30 104.7(3)
C29 C27 C19 113.3(3)
C28 C27 C19 110.3(3)
C30 C27 C19 110.5(2)
C32 C31 C34 109.9(3)
C32 C31 C21 112.7(2)
C34 C31 C21 111.2(2)
C32 C31 C33 107.4(3)
C34 C31 C33 108.7(3)
C21 C31 C33 106.7(3)
O1 C35 C36 108.6(3)
O2 C36 C35 108.2(3)
O2 C37 C38 108.8(3)
O3 C38 C37 110.0(3)
O3 C39 C40 110.4(2)
O4 C40 C39 104.2(3)
O4 C41 C42 108.1(3)
O5 C42 C41 109.3(3)
O5 C43 C44 109.0(3)
O6 C44 C43 108.7(3)
O6 C45 C46 110.0(3)
O1 C46 C45 108.5(3)

loop_
_geom_bond_atom_site_label_1
_geom_bond_atom_site_label_2
_geom_bond_distance
Dy1 Cl1 2.6043(7)
Dy1 Cl2 2.6327(8)
Dy1 C21 2.697(3)
Dy1 C22 2.699(3)
Dy1 C20 2.705(3)
Dy1 C3 2.718(3)
Dy1 C5 2.728(3)
Dy1 C4 2.733(3)
Dy1 C18 2.792(3)
Dy1 C19 2.811(3)
Dy1 C1 2.853(3)
Dy1 C2 2.857(3)
K1 O3 2.773(2)
K1 O5 2.907(2)
K1 O2 2.937(2)
K1 O1 2.945(3)
K1 O6 2.964(3)
K1 O4 2.988(2)
K1 Cl2 3.2022(11)
K1 Cl1 3.3476(11)
O1 C46 1.405(5)
O1 C35 1.433(5)
O2 C36 1.419(5)
O2 C37 1.425(5)
O3 C38 1.409(4)
O3 C39 1.417(4)
O4 C41 1.430(4)
O4 C40 1.461(4)
O5 C42 1.419(5)
O5 C43 1.419(5)
O6 C44 1.411(5)
O6 C45 1.422(5)
C1 C5 1.424(4)
C1 C2 1.438(4)
C1 C6 1.557(4)
C2 C3 1.423(4)
C2 C10 1.554(4)
C3 C4 1.401(4)
C4 C5 1.408(4)
C4 C14 1.521(4)
C6 C7 1.530(5)
C6 C8 1.539(4)
C6 C9 1.543(4)
C10 C11 1.533(4)
C10 C13 1.537(4)
C10 C12 1.540(4)
C14 C15 1.526(4)
C14 C17 1.534(4)
C14 C16 1.538(5)
C18 C22 1.419(4)
C18 C19 1.439(4)
C18 C23 1.553(4)
C19 C20 1.425(4)
C19 C27 1.541(4)
C20 C21 1.412(4)
C21 C22 1.407(4)
C21 C31 1.530(4)
C23 C26 1.530(4)
C23 C24 1.540(4)
C23 C25 1.547(4)
C27 C29 1.531(4)
C27 C28 1.537(4)
C27 C30 1.541(4)
C31 C32 1.528(4)
C31 C34 1.528(5)
C31 C33 1.549(4)
C35 C36 1.460(7)
C37 C38 1.486(6)
C39 C40 1.515(5)
C41 C42 1.478(6)
C43 C44 1.494(7)
C45 C46 1.479(7)
